data_4035744
loop_
_publ_author_name
'Ma, Tsz-Kan'
'Elliott, Daniel C.'
'Reid, Stephanie'
'White, Andrew J. P.'
'Parsons, Philip J.'
'Barrett, Anthony G. M.'

_publ_section_title
;
 Meroterpenoid Synthesis via Sequential Polyketide Aromatization and
 Cationic Polyene Cyclization: Total Syntheses of (+)-Hongoquercin A and B
 and Related Meroterpenoids.
;
_journal_issue 21
_journal_name_full 'The Journal of organic chemistry'
_journal_page_first 13276
_journal_page_last 13286
_journal_paper_doi 10.1021/acs.joc.8b02095
_journal_volume 83
_journal_year 2018
_chemical_formula_moiety 'C26 H36 O5'
_chemical_formula_sum 'C26 H36 O5'
_chemical_formula_weight 428.55
_space_group_crystal_system monoclinic
_space_group_IT_number 15
_space_group_name_Hall '-C 2yc'
_space_group_name_H-M_alt 'C 1 2/c 1'
_atom_sites_solution_hydrogens mixed
_audit_creation_method SHELXL-2014/7
_cell_angle_alpha 90
_cell_angle_beta 100.510(8)
_cell_angle_gamma 90
_cell_formula_units_Z 8
_cell_length_a 32.892(3)
_cell_length_b 10.8432(6)
_cell_length_c 12.7644(7)
_cell_measurement_reflns_used 2664
_cell_measurement_temperature 173(2)
_cell_measurement_theta_max 27.9310
_cell_measurement_theta_min 2.6960
_cell_volume 4476.1(5)
_computing_cell_refinement 'CrysAlisPro, Rigaku OD'
_computing_data_collection 'CrysAlisPro, Rigaku OD'
_computing_data_reduction 'CrysAlisPro, Rigaku OD'
_computing_molecular_graphics 'Bruker SHELXTL'
_computing_publication_material 'CIFTAB-2014 (Sheldrick, 2014)'
_computing_structure_refinement 'SHELXL-2014/7 (Sheldrick, 2014)'
_computing_structure_solution 'SHELXS-2014 (Sheldrick, 2014)'
_diffrn_ambient_temperature 173(2)
_diffrn_detector_area_resol_mean 16.0382
_diffrn_measured_fraction_theta_full 0.987
_diffrn_measured_fraction_theta_max 0.801
_diffrn_measurement_device_type 'Agilent Xcalibur 3 E'
_diffrn_measurement_method 'omega scans'
_diffrn_radiation_type MoK\a
_diffrn_radiation_wavelength 0.71073
_diffrn_reflns_av_R_equivalents 0.0150
_diffrn_reflns_av_unetI/netI 0.0290
_diffrn_reflns_Laue_measured_fraction_full 0.987
_diffrn_reflns_Laue_measured_fraction_max 0.801
_diffrn_reflns_limit_h_max 43
_diffrn_reflns_limit_h_min -37
_diffrn_reflns_limit_k_max 13
_diffrn_reflns_limit_k_min -13
_diffrn_reflns_limit_l_max 16
_diffrn_reflns_limit_l_min -10
_diffrn_reflns_number 7714
_diffrn_reflns_point_group_measured_fraction_full 0.987
_diffrn_reflns_point_group_measured_fraction_max 0.801
_diffrn_reflns_theta_full 25.242
_diffrn_reflns_theta_max 28.313
_diffrn_reflns_theta_min 2.487
_diffrn_source 'Enhance (Mo) X-ray Source'
_exptl_absorpt_coefficient_mu 0.086
_exptl_absorpt_correction_T_max 0.989
_exptl_absorpt_correction_T_min 0.975
_exptl_absorpt_correction_type analytical
_exptl_absorpt_process_details
; 
CrysAlisPro 1.171.38.43 (Rigaku Oxford Diffraction, 2015) 
Analytical numeric absorption correction using a multifaceted crystal 
model based on expressions derived by R.C. Clark & J.S. Reid. 
(Clark, R. C. & Reid, J. S. (1995). Acta Cryst. A51, 887-897) 
Empirical absorption correction using spherical harmonics, 
implemented in SCALE3 ABSPACK scaling algorithm. 
;
_exptl_crystal_colour Colourless
_exptl_crystal_density_diffrn 1.272
_exptl_crystal_description tablets
_exptl_crystal_F_000 1856
_exptl_crystal_size_max 0.38
_exptl_crystal_size_mid 0.28
_exptl_crystal_size_min 0.13
_refine_diff_density_max 0.268
_refine_diff_density_min -0.230
_refine_diff_density_rms 0.045
_refine_ls_extinction_method none
_refine_ls_goodness_of_fit_ref 1.040
_refine_ls_hydrogen_treatment mixed
_refine_ls_matrix_type full
_refine_ls_number_parameters 295
_refine_ls_number_reflns 4462
_refine_ls_number_restraints 2
_refine_ls_restrained_S_all 1.040
_refine_ls_R_factor_all 0.0544
_refine_ls_R_factor_gt 0.0419
_refine_ls_shift/su_max 0.004
_refine_ls_shift/su_mean 0.000
_refine_ls_structure_factor_coef Fsqd
_refine_ls_weighting_details 'w=1/[\s^2^(Fo^2^)+(0.0503P)^2^+3.3154P] where P=(Fo^2^+2Fc^2^)/3'
_refine_ls_weighting_scheme calc
_refine_ls_wR_factor_gt 0.1026
_refine_ls_wR_factor_ref 0.1115
_reflns_Friedel_coverage 0.000
_reflns_number_gt 3655
_reflns_number_total 4462
_reflns_threshold_expression 'I > 2\s(I)'
_cod_data_source_file jo8b02095_si_004.cif
_cod_data_source_block 34
_cod_original_sg_symbol_H-M 'C 2/c'
_cod_database_code 4035744
_shelx_shelxl_version_number 2014/7
_shelx_space_group_comment
; 
The symmetry employed for this shelxl refinement is uniquely defined 
by the following loop, which should always be used as a source of 
symmetry information in preference to the above space-group names. 
They are only intended as comments. 
;

loop_
_space_group_symop_operation_xyz
'x, y, z'
'-x, y, -z+1/2'
'x+1/2, y+1/2, z'
'-x+1/2, y+1/2, -z+1/2'
'-x, -y, -z'
'x, -y, z-1/2'
'-x+1/2, -y+1/2, -z'
'x+1/2, -y+1/2, z-1/2'

loop_
_atom_site_label
_atom_site_type_symbol
_atom_site_fract_x
_atom_site_fract_y
_atom_site_fract_z
_atom_site_U_iso_or_equiv
_atom_site_adp_type
_atom_site_occupancy
_atom_site_site_symmetry_order
_atom_site_calc_flag
_atom_site_refinement_flags_posn
_atom_site_refinement_flags_adp
_atom_site_refinement_flags_occupancy
_atom_site_disorder_assembly
_atom_site_disorder_group
O1 O 0.25038(4) 0.18167(11) -0.25799(8) 0.0346(3) Uani 1 1 d . . . . .
C1 C 0.26257(5) 0.14850(14) -0.16741(11) 0.0243(3) Uani 1 1 d . . . . .
O2 O 0.23546(3) 0.08631(10) -0.11799(8) 0.0249(2) Uani 1 1 d . . . . .
C3 C 0.25123(4) 0.02286(13) -0.01955(11) 0.0221(3) Uani 1 1 d . . . . .
O4 O 0.27725(3) 0.10479(9) 0.05104(8) 0.0223(2) Uani 1 1 d . . . . .
C5 C 0.30764(4) 0.16120(13) 0.00824(11) 0.0196(3) Uani 1 1 d . . . . .
C6 C 0.34169(4) 0.20456(13) 0.07953(11) 0.0196(3) Uani 1 1 d . . . . .
C7 C 0.34671(4) 0.18263(14) 0.19804(11) 0.0221(3) Uani 1 1 d . . . . .
H7A H 0.3414 0.0947 0.2115 0.027 Uiso 1 1 calc R U . . .
H7B H 0.3263 0.2328 0.2274 0.027 Uiso 1 1 calc R U . . .
C8 C 0.39061(4) 0.21729(13) 0.25393(11) 0.0191(3) Uani 1 1 d . . . . .
H8A H 0.4091 0.1534 0.2310 0.023 Uiso 1 1 calc R U . . .
C9 C 0.39844(4) 0.21012(13) 0.37824(11) 0.0199(3) Uani 1 1 d . . . . .
C10 C 0.39246(5) 0.07499(14) 0.40906(12) 0.0238(3) Uani 1 1 d . . . . .
H10A H 0.3628 0.0533 0.3894 0.029 Uiso 1 1 calc R U . . .
H10B H 0.4080 0.0208 0.3680 0.029 Uiso 1 1 calc R U . . .
C11 C 0.40700(5) 0.05142(16) 0.52777(13) 0.0309(4) Uani 1 1 d . . . . .
H11A H 0.3897 0.1000 0.5686 0.037 Uiso 1 1 calc R U . . .
H11B H 0.4032 -0.0370 0.5429 0.037 Uiso 1 1 calc R U . . .
C12 C 0.45182(5) 0.08568(15) 0.56435(13) 0.0324(4) Uani 1 1 d . . . . .
H12A H 0.4689 0.0297 0.5276 0.039 Uiso 1 1 calc R U . . .
O12 O 0.46186(4) 0.06068(13) 0.67687(11) 0.0573(4) Uani 1 1 d D . . . .
H12 H 0.48941(10) 0.070(2) 0.696(2) 0.11(2) Uiso 0.5 1 d D . P A 1
H12' H 0.4646(7) -0.0211(3) 0.6683(17) 0.15(3) Uiso 0.5 1 d D . P B 2
C13 C 0.46236(5) 0.21969(14) 0.53910(12) 0.0251(3) Uani 1 1 d . . . . .
C14 C 0.44493(4) 0.24219(13) 0.41840(11) 0.0207(3) Uani 1 1 d . . . . .
H14A H 0.4604 0.1830 0.3802 0.025 Uiso 1 1 calc R U . . .
C15 C 0.45546(5) 0.36965(14) 0.37905(12) 0.0259(3) Uani 1 1 d . . . . .
H15A H 0.4382 0.4331 0.4056 0.031 Uiso 1 1 calc R U . . .
H15B H 0.4848 0.3890 0.4071 0.031 Uiso 1 1 calc R U . . .
C16 C 0.44765(5) 0.37189(15) 0.25740(12) 0.0277(3) Uani 1 1 d . . . . .
H16A H 0.4541 0.4551 0.2331 0.033 Uiso 1 1 calc R U . . .
H16B H 0.4665 0.3125 0.2317 0.033 Uiso 1 1 calc R U . . .
C17 C 0.40335(4) 0.33964(14) 0.20870(12) 0.0229(3) Uani 1 1 d . . . . .
O18 O 0.40541(3) 0.31849(10) 0.09613(8) 0.0262(3) Uani 1 1 d . . . . .
C19 C 0.37153(4) 0.26648(13) 0.03530(12) 0.0214(3) Uani 1 1 d . . . . .
C20 C 0.36940(5) 0.27390(14) -0.07497(12) 0.0244(3) Uani 1 1 d . . . . .
H20A H 0.3917 0.3099 -0.1022 0.029 Uiso 1 1 calc R U . . .
C21 C 0.33564(5) 0.23005(14) -0.14456(12) 0.0243(3) Uani 1 1 d . . . . .
C22 C 0.30308(4) 0.17603(13) -0.10234(11) 0.0213(3) Uani 1 1 d . . . . .
C23 C 0.21447(5) -0.00453(15) 0.03102(12) 0.0273(3) Uani 1 1 d . . . . .
H23A H 0.2237 -0.0450 0.0999 0.041 Uiso 1 1 calc R U . . .
H23B H 0.1954 -0.0591 -0.0156 0.041 Uiso 1 1 calc R U . . .
H23C H 0.2003 0.0726 0.0418 0.041 Uiso 1 1 calc R U . . .
C24 C 0.27462(5) -0.09168(15) -0.04127(14) 0.0314(4) Uani 1 1 d . . . . .
H24A H 0.2994 -0.0678 -0.0691 0.047 Uiso 1 1 calc R U . . .
H24B H 0.2569 -0.1432 -0.0938 0.047 Uiso 1 1 calc R U . . .
H24C H 0.2828 -0.1382 0.0250 0.047 Uiso 1 1 calc R U . . .
C25 C 0.36807(5) 0.29277(15) 0.42539(12) 0.0268(3) Uani 1 1 d . . . . .
H25A H 0.3789 0.3772 0.4331 0.040 Uiso 1 1 calc R U . . .
H25B H 0.3650 0.2609 0.4953 0.040 Uiso 1 1 calc R U . . .
H25C H 0.3411 0.2927 0.3776 0.040 Uiso 1 1 calc R U . . .
C26 C 0.44652(5) 0.31064(16) 0.61415(13) 0.0337(4) Uani 1 1 d . . . . .
H26A H 0.4483 0.3948 0.5875 0.051 Uiso 1 1 calc R U . . .
H26B H 0.4634 0.3038 0.6856 0.051 Uiso 1 1 calc R U . . .
H26C H 0.4177 0.2915 0.6174 0.051 Uiso 1 1 calc R U . . .
C27 C 0.50983(5) 0.23166(16) 0.55752(14) 0.0335(4) Uani 1 1 d . . . . .
H27A H 0.5204 0.1887 0.5005 0.050 Uiso 1 1 calc R U . . .
H27B H 0.5218 0.1949 0.6264 0.050 Uiso 1 1 calc R U . . .
H27C H 0.5175 0.3190 0.5574 0.050 Uiso 1 1 calc R U . . .
C28 C 0.37412(5) 0.44797(15) 0.21216(13) 0.0295(4) Uani 1 1 d . . . . .
H28A H 0.3810 0.5143 0.1662 0.044 Uiso 1 1 calc R U . . .
H28B H 0.3770 0.4782 0.2855 0.044 Uiso 1 1 calc R U . . .
H28C H 0.3456 0.4211 0.1870 0.044 Uiso 1 1 calc R U . . .
C29 C 0.33461(6) 0.24010(18) -0.26303(13) 0.0374(4) Uani 1 1 d . . . . .
H29A H 0.3256 0.1613 -0.2972 0.056 Uiso 1 1 calc R U . . .
H29B H 0.3623 0.2604 -0.2760 0.056 Uiso 1 1 calc R U . . .
H29C H 0.3152 0.3051 -0.2927 0.056 Uiso 1 1 calc R U . . .

loop_
_atom_site_aniso_label
_atom_site_aniso_U_11
_atom_site_aniso_U_22
_atom_site_aniso_U_33
_atom_site_aniso_U_23
_atom_site_aniso_U_13
_atom_site_aniso_U_12
O1 0.0366(6) 0.0432(7) 0.0207(6) 0.0040(5) -0.0036(5) -0.0072(6)
C1 0.0271(8) 0.0242(7) 0.0208(7) -0.0021(6) 0.0019(6) -0.0020(6)
O2 0.0205(5) 0.0295(6) 0.0228(5) 0.0043(4) -0.0014(4) -0.0031(4)
C3 0.0188(7) 0.0234(7) 0.0217(7) 0.0008(6) -0.0025(6) -0.0033(6)
O4 0.0189(5) 0.0270(5) 0.0204(5) -0.0012(4) 0.0021(4) -0.0074(4)
C5 0.0170(7) 0.0191(7) 0.0228(7) 0.0001(6) 0.0042(6) 0.0002(6)
C6 0.0176(7) 0.0205(7) 0.0202(7) 0.0000(6) 0.0025(6) 0.0004(6)
C7 0.0176(7) 0.0276(8) 0.0203(7) 0.0015(6) 0.0014(6) -0.0055(6)
C8 0.0149(7) 0.0211(7) 0.0207(7) -0.0003(6) 0.0015(6) -0.0010(6)
C9 0.0165(7) 0.0230(7) 0.0202(7) -0.0017(6) 0.0030(6) -0.0014(6)
C10 0.0221(7) 0.0247(8) 0.0239(7) -0.0005(6) 0.0021(6) -0.0044(6)
C11 0.0327(9) 0.0303(8) 0.0278(8) 0.0043(7) 0.0008(7) -0.0088(7)
C12 0.0323(9) 0.0291(8) 0.0316(9) 0.0043(7) -0.0051(7) -0.0014(7)
O12 0.0650(10) 0.0551(9) 0.0398(8) 0.0194(7) -0.0223(7) -0.0183(8)
C13 0.0216(7) 0.0262(8) 0.0252(8) -0.0018(6) -0.0023(6) -0.0030(6)
C14 0.0170(7) 0.0214(7) 0.0231(7) -0.0022(6) 0.0019(6) -0.0007(6)
C15 0.0193(7) 0.0263(8) 0.0297(8) -0.0003(7) -0.0021(6) -0.0054(6)
C16 0.0187(7) 0.0327(8) 0.0301(8) 0.0056(7) -0.0001(6) -0.0078(7)
C17 0.0181(7) 0.0263(8) 0.0232(7) 0.0023(6) 0.0008(6) -0.0039(6)
O18 0.0183(5) 0.0362(6) 0.0234(5) 0.0035(5) 0.0022(4) -0.0087(5)
C19 0.0169(7) 0.0218(7) 0.0248(7) 0.0016(6) 0.0022(6) 0.0001(6)
C20 0.0214(7) 0.0273(8) 0.0261(8) 0.0042(6) 0.0084(6) -0.0018(6)
C21 0.0261(8) 0.0255(7) 0.0221(7) 0.0009(6) 0.0062(6) -0.0005(6)
C22 0.0235(7) 0.0199(7) 0.0200(7) -0.0002(6) 0.0024(6) -0.0006(6)
C23 0.0204(7) 0.0312(8) 0.0289(8) 0.0045(7) 0.0010(6) -0.0047(7)
C24 0.0275(8) 0.0245(8) 0.0412(10) -0.0014(7) 0.0037(7) -0.0015(7)
C25 0.0198(7) 0.0328(8) 0.0278(8) -0.0047(7) 0.0041(6) 0.0012(7)
C26 0.0366(9) 0.0377(9) 0.0253(8) -0.0072(7) 0.0014(7) -0.0027(8)
C27 0.0252(8) 0.0358(9) 0.0353(9) 0.0022(7) -0.0056(7) -0.0015(7)
C28 0.0268(8) 0.0255(8) 0.0332(9) 0.0037(7) -0.0022(7) -0.0020(7)
C29 0.0377(10) 0.0515(11) 0.0242(8) 0.0000(8) 0.0086(7) -0.0129(9)

loop_
_atom_type_symbol
_atom_type_description
_atom_type_scat_dispersion_real
_atom_type_scat_dispersion_imag
_atom_type_scat_source
C C 0.0033 0.0016 'International Tables Vol C Tables 4.2.6.8 and 6.1.1.4'
H H 0.0000 0.0000 'International Tables Vol C Tables 4.2.6.8 and 6.1.1.4'
O O 0.0106 0.0060 'International Tables Vol C Tables 4.2.6.8 and 6.1.1.4'

loop_
_geom_angle_atom_site_label_1
_geom_angle_atom_site_label_2
_geom_angle_atom_site_label_3
_geom_angle
O1 C1 O2 117.39(13)
O1 C1 C22 126.18(14)
O2 C1 C22 116.28(12)
C1 O2 C3 118.53(11)
O4 C3 O2 109.31(11)
O4 C3 C23 106.74(12)
O2 C3 C23 106.20(11)
O4 C3 C24 111.02(12)
O2 C3 C24 110.23(12)
C23 C3 C24 113.14(13)
C5 O4 C3 114.99(11)
O4 C5 C6 116.76(12)
O4 C5 C22 120.13(12)
C6 C5 C22 123.09(13)
C5 C6 C19 116.21(13)
C5 C6 C7 122.03(12)
C19 C6 C7 121.74(13)
C6 C7 C8 110.40(11)
C17 C8 C7 109.55(11)
C17 C8 C9 114.78(11)
C7 C8 C9 115.24(11)
C10 C9 C25 109.34(12)
C10 C9 C14 106.95(11)
C25 C9 C14 114.05(12)
C10 C9 C8 107.56(11)
C25 C9 C8 111.62(12)
C14 C9 C8 107.01(11)
C11 C10 C9 112.45(12)
C12 C11 C10 112.19(13)
O12 C12 C11 107.19(14)
O12 C12 C13 111.51(13)
C11 C12 C13 114.31(13)
C26 C13 C27 107.53(13)
C26 C13 C12 111.17(14)
C27 C13 C12 107.92(13)
C26 C13 C14 114.26(13)
C27 C13 C14 108.47(13)
C12 C13 C14 107.30(12)
C15 C14 C9 111.10(12)
C15 C14 C13 113.59(12)
C9 C14 C13 116.78(12)
C16 C15 C14 109.97(12)
C17 C16 C15 112.58(12)
O18 C17 C16 102.99(11)
O18 C17 C28 106.90(12)
C16 C17 C28 111.99(13)
O18 C17 C8 107.30(11)
C16 C17 C8 110.65(12)
C28 C17 C8 115.99(12)
C19 O18 C17 116.39(11)
O18 C19 C6 122.28(13)
O18 C19 C20 115.88(13)
C6 C19 C20 121.78(13)
C21 C20 C19 121.11(14)
C20 C21 C22 118.49(14)
C20 C21 C29 119.35(14)
C22 C21 C29 122.16(14)
C5 C22 C21 118.89(13)
C5 C22 C1 117.79(13)
C21 C22 C1 122.87(13)

loop_
_geom_bond_atom_site_label_1
_geom_bond_atom_site_label_2
_geom_bond_distance
O1 C1 1.2074(18)
C1 O2 1.3614(18)
C1 C22 1.467(2)
O2 C3 1.4433(17)
C3 O4 1.4326(17)
C3 C23 1.501(2)
C3 C24 1.513(2)
O4 C5 1.3679(17)
C5 C6 1.390(2)
C5 C22 1.4013(19)
C6 C19 1.391(2)
C6 C7 1.5104(19)
C7 C8 1.5359(19)
C8 C17 1.535(2)
C8 C9 1.5625(19)
C9 C10 1.539(2)
C9 C25 1.544(2)
C9 C14 1.5606(19)
C10 C11 1.525(2)
C11 C12 1.509(2)
C12 O12 1.440(2)
C12 C13 1.542(2)
C13 C26 1.531(2)
C13 C27 1.542(2)
C13 C14 1.562(2)
C14 C15 1.532(2)
C15 C16 1.527(2)
C16 C17 1.517(2)
C17 O18 1.4688(17)
C17 C28 1.524(2)
O18 C19 1.3590(17)
C19 C20 1.399(2)
C20 C21 1.374(2)
C21 C22 1.411(2)
C21 C29 1.510(2)

loop_
_geom_hbond_atom_site_label_D
_geom_hbond_atom_site_label_H
_geom_hbond_atom_site_label_A
_geom_hbond_distance_DH
_geom_hbond_distance_HA
_geom_hbond_distance_DA
_geom_hbond_angle_DHA
_geom_hbond_site_symmetry_A
O12 H12 O12 0.9000(2) 2.064(19) 2.841(3) 144(3) 2_656
